data_2233337
loop_
_publ_author_name
'Gowda, B. Thimme'
'Foro, Sabine'
'Chaithanya, U.'

_publ_section_title
;
 <i>N</i>-(2-Chloro-5-methylphenyl)succinamic acid
;
_journal_coeditor_code YK2035
_journal_issue 1
_journal_name_full 'Acta Crystallographica Section E'
_journal_page_first o221
_journal_paper_doi 10.1107/S1600536811054638
_journal_volume 68
_journal_year 2012
_chemical_formula_iupac 'C11 H12 Cl N O3'
_chemical_formula_moiety 'C11 H12 Cl N O3'
_chemical_formula_sum 'C11 H12 Cl N O3'
_chemical_formula_weight 241.67
_chemical_name_systematic
;
<i>N</i>-(2-Chloro-5-methylphenyl)succinamic acid
;
_space_group_IT_number 15
_symmetry_cell_setting monoclinic
_symmetry_space_group_name_Hall '-C 2yc'
_symmetry_space_group_name_H-M 'C 1 2/c 1'
_atom_sites_solution_hydrogens geom
_atom_sites_solution_primary direct
_atom_sites_solution_secondary difmap
_audit_creation_method SHELXL-97
_cell_angle_alpha 90.00
_cell_angle_beta 121.200(10)
_cell_angle_gamma 90.00
_cell_formula_units_Z 8
_cell_length_a 23.780(5)
_cell_length_b 4.7784(7)
_cell_length_c 23.892(5)
_cell_measurement_reflns_used 1604
_cell_measurement_temperature 293(2)
_cell_measurement_theta_max 27.85
_cell_measurement_theta_min 2.58
_cell_volume 2322.2(8)
_computing_cell_refinement
;
CrysAlis RED (Oxford Diffraction, 2009)
;
_computing_data_collection
;
CrysAlis CCD (Oxford Diffraction, 2009)
;
_computing_data_reduction
;
CrysAlis RED (Oxford Diffraction, 2009)
;
_computing_molecular_graphics 'PLATON (Spek, 2009)'
_computing_publication_material 'SHELXL97 (Sheldrick, 2008)'
_computing_structure_refinement 'SHELXL97 (Sheldrick, 2008)'
_computing_structure_solution 'SHELXS97 (Sheldrick, 2008)'
_diffrn_ambient_temperature 293(2)
_diffrn_measured_fraction_theta_full 0.985
_diffrn_measured_fraction_theta_max 0.985
_diffrn_measurement_device_type
;
Oxford Diffraction Xcalibur with Sapphire CCD detector
;
_diffrn_measurement_method
;
\w and \f scans
;
_diffrn_radiation_monochromator graphite
_diffrn_radiation_source 'fine-focus sealed tube'
_diffrn_radiation_type MoK\a
_diffrn_radiation_wavelength 0.71073
_diffrn_reflns_av_R_equivalents 0.0196
_diffrn_reflns_av_sigmaI/netI 0.0336
_diffrn_reflns_limit_h_max 28
_diffrn_reflns_limit_h_min -29
_diffrn_reflns_limit_k_max 5
_diffrn_reflns_limit_k_min -4
_diffrn_reflns_limit_l_max 29
_diffrn_reflns_limit_l_min -20
_diffrn_reflns_number 4399
_diffrn_reflns_theta_full 26.37
_diffrn_reflns_theta_max 26.37
_diffrn_reflns_theta_min 3.41
_diffrn_standards_decay_% 0
_diffrn_standards_number 0
_exptl_absorpt_coefficient_mu 0.320
_exptl_absorpt_correction_T_max 0.9748
_exptl_absorpt_correction_T_min 0.8773
_exptl_absorpt_correction_type multi-scan
_exptl_absorpt_process_details
;
(CrysAlis RED; Oxford Diffraction, 2009)
;
_exptl_crystal_colour colourless
_exptl_crystal_density_diffrn 1.382
_exptl_crystal_density_method 'not measured'
_exptl_crystal_description rod
_exptl_crystal_F_000 1008
_exptl_crystal_size_max 0.42
_exptl_crystal_size_mid 0.10
_exptl_crystal_size_min 0.08
_refine_diff_density_max 0.279
_refine_diff_density_min -0.252
_refine_ls_extinction_method none
_refine_ls_goodness_of_fit_ref 1.191
_refine_ls_hydrogen_treatment mixed
_refine_ls_matrix_type full
_refine_ls_number_parameters 152
_refine_ls_number_reflns 2322
_refine_ls_number_restraints 2
_refine_ls_restrained_S_all 1.191
_refine_ls_R_factor_all 0.0973
_refine_ls_R_factor_gt 0.0616
_refine_ls_shift/su_max 0.044
_refine_ls_shift/su_mean 0.001
_refine_ls_structure_factor_coef Fsqd
_refine_ls_weighting_details 'calc w=1/[\s^2^(Fo^2^)+(0.0268P)^2^+6.3165P] where P=(Fo^2^+2Fc^2^)/3'
_refine_ls_weighting_scheme calc
_refine_ls_wR_factor_gt 0.1123
_refine_ls_wR_factor_ref 0.1284
_reflns_number_gt 1680
_reflns_number_total 2322
_reflns_threshold_expression I>2sigma(I)
_cod_data_source_file yk2035.cif
_cod_data_source_block I
_cod_original_sg_symbol_H-M 'C 2/c'
_cod_database_code 2233337
_cod_database_fobs_code 2233337

loop_
_symmetry_equiv_pos_as_xyz
'x, y, z'
'-x, y, -z+1/2'
'x+1/2, y+1/2, z'
'-x+1/2, y+1/2, -z+1/2'
'-x, -y, -z'
'x, -y, z-1/2'
'-x+1/2, -y+1/2, -z'
'x+1/2, -y+1/2, z-1/2'

loop_
_atom_site_type_symbol
_atom_site_label
_atom_site_fract_x
_atom_site_fract_y
_atom_site_fract_z
_atom_site_U_iso_or_equiv
_atom_site_adp_type
_atom_site_calc_flag
_atom_site_refinement_flags
_atom_site_occupancy
_atom_site_symmetry_multiplicity
Cl Cl1 0.14042(4) 1.47549(19) 0.23661(4) 0.0481(3) Uani d . 1 1
O O1 -0.02815(14) 0.7770(5) 0.14193(17) 0.0703(9) Uani d . 1 1
O O2 -0.18862(14) 0.9786(7) 0.03462(14) 0.0749(9) Uani d . 1 1
O O3 -0.21661(15) 0.6674(7) 0.08465(14) 0.0783(10) Uani d D 1 1
H H3O -0.2438(19) 0.623(10) 0.0462(12) 0.094 Uiso d D 1 1
N N1 0.01311(13) 1.2030(5) 0.14261(14) 0.0363(6) Uani d D 1 1
H H1N 0.0095(16) 1.378(4) 0.1481(16) 0.044 Uiso d D 1 1
C C1 0.06702(14) 1.1156(6) 0.13712(15) 0.0330(7) Uani d . 1 1
C C2 0.12917(15) 1.2274(7) 0.17838(15) 0.0362(7) Uani d . 1 1
C C3 0.18210(16) 1.1446(8) 0.17339(18) 0.0473(9) Uani d . 1 1
H H3 0.2235 1.2205 0.2011 0.057 Uiso calc R 1 1
C C4 0.17314(17) 0.9488(8) 0.12704(18) 0.0487(9) Uani d . 1 1
H H4 0.2090 0.8916 0.1243 0.058 Uiso calc R 1 1
C C5 0.11180(17) 0.8360(7) 0.08458(17) 0.0423(8) Uani d . 1 1
C C6 0.05926(15) 0.9222(7) 0.09027(16) 0.0377(8) Uani d . 1 1
H H6 0.0177 0.8484 0.0620 0.045 Uiso calc R 1 1
C C7 -0.03027(15) 1.0299(7) 0.14512(16) 0.0377(7) Uani d . 1 1
C C8 -0.08153(15) 1.1768(7) 0.15378(18) 0.0418(8) Uani d . 1 1
H H8A -0.1036 1.3159 0.1196 0.050 Uiso calc R 1 1
H H8B -0.0599 1.2737 0.1955 0.050 Uiso calc R 1 1
C C9 -0.13225(16) 0.9767(8) 0.15140(17) 0.0452(8) Uani d . 1 1
H H9A -0.1096 0.8164 0.1788 0.054 Uiso calc R 1 1
H H9B -0.1553 1.0697 0.1698 0.054 Uiso calc R 1 1
C C10 -0.18136(16) 0.8754(8) 0.08466(19) 0.0450(9) Uani d . 1 1
C C11 0.1020(2) 0.6300(8) 0.03259(19) 0.0605(11) Uani d . 1 1
H H11A 0.1074 0.4431 0.0494 0.073 Uiso calc R 1 1
H H11B 0.1339 0.6646 0.0201 0.073 Uiso calc R 1 1
H H11C 0.0586 0.6509 -0.0049 0.073 Uiso calc R 1 1

loop_
_atom_site_aniso_label
_atom_site_aniso_U_11
_atom_site_aniso_U_22
_atom_site_aniso_U_33
_atom_site_aniso_U_12
_atom_site_aniso_U_13
_atom_site_aniso_U_23
Cl1 0.0457(5) 0.0473(5) 0.0465(5) -0.0107(4) 0.0206(4) -0.0069(4)
O1 0.0751(19) 0.0230(14) 0.147(3) -0.0019(13) 0.081(2) -0.0023(16)
O2 0.0717(18) 0.081(2) 0.0607(17) -0.0415(17) 0.0259(15) -0.0011(17)
O3 0.072(2) 0.084(2) 0.0667(19) -0.0466(18) 0.0269(16) -0.0004(18)
N1 0.0339(13) 0.0231(13) 0.0559(17) -0.0001(12) 0.0261(13) -0.0033(13)
C1 0.0331(16) 0.0245(16) 0.0432(18) 0.0027(13) 0.0210(14) 0.0072(14)
C2 0.0366(16) 0.0327(18) 0.0381(17) -0.0027(14) 0.0185(14) 0.0039(15)
C3 0.0334(17) 0.053(2) 0.055(2) -0.0001(16) 0.0220(16) 0.0081(19)
C4 0.0430(19) 0.052(2) 0.061(2) 0.0101(18) 0.0338(18) 0.012(2)
C5 0.056(2) 0.0349(19) 0.0450(19) 0.0061(16) 0.0326(17) 0.0065(16)
C6 0.0382(17) 0.0322(18) 0.0430(18) 0.0004(14) 0.0212(14) 0.0030(15)
C7 0.0319(16) 0.0283(18) 0.0519(19) -0.0012(14) 0.0210(14) 0.0002(16)
C8 0.0342(16) 0.0336(19) 0.059(2) -0.0058(15) 0.0254(16) -0.0103(17)
C9 0.0421(18) 0.045(2) 0.060(2) -0.0081(17) 0.0346(17) -0.0092(18)
C10 0.0332(17) 0.040(2) 0.065(2) -0.0062(15) 0.0281(17) 0.0000(18)
C11 0.080(3) 0.052(2) 0.064(3) 0.011(2) 0.047(2) 0.004(2)

loop_
_atom_type_symbol
_atom_type_description
_atom_type_scat_dispersion_real
_atom_type_scat_dispersion_imag
_atom_type_scat_source
C C 0.0033 0.0016 'International Tables Vol C Tables 4.2.6.8 and 6.1.1.4'
H H 0.0000 0.0000 'International Tables Vol C Tables 4.2.6.8 and 6.1.1.4'
Cl Cl 0.1484 0.1585 'International Tables Vol C Tables 4.2.6.8 and 6.1.1.4'
N N 0.0061 0.0033 'International Tables Vol C Tables 4.2.6.8 and 6.1.1.4'
O O 0.0106 0.0060 'International Tables Vol C Tables 4.2.6.8 and 6.1.1.4'

loop_
_geom_angle_atom_site_label_1
_geom_angle_atom_site_label_2
_geom_angle_atom_site_label_3
_geom_angle
C10 O3 H3O 109(4)
C7 N1 C1 125.0(3)
C7 N1 H1N 117(2)
C1 N1 H1N 118(2)
C6 C1 C2 118.4(3)
C6 C1 N1 121.5(3)
C2 C1 N1 120.1(3)
C3 C2 C1 120.7(3)
C3 C2 Cl1 119.6(3)
C1 C2 Cl1 119.7(2)
C4 C3 C2 119.6(3)
C4 C3 H3 120.2
C2 C3 H3 120.2
C3 C4 C5 121.2(3)
C3 C4 H4 119.4
C5 C4 H4 119.4
C4 C5 C6 118.3(3)
C4 C5 C11 120.9(3)
C6 C5 C11 120.9(3)
C5 C6 C1 121.8(3)
C5 C6 H6 119.1
C1 C6 H6 119.1
O1 C7 N1 123.4(3)
O1 C7 C8 122.3(3)
N1 C7 C8 114.3(3)
C7 C8 C9 112.6(3)
C7 C8 H8A 109.1
C9 C8 H8A 109.1
C7 C8 H8B 109.1
C9 C8 H8B 109.1
H8A C8 H8B 107.8
C10 C9 C8 114.4(3)
C10 C9 H9A 108.7
C8 C9 H9A 108.7
C10 C9 H9B 108.7
C8 C9 H9B 108.7
H9A C9 H9B 107.6
O2 C10 O3 123.0(4)
O2 C10 C9 123.6(3)
O3 C10 C9 113.4(3)
C5 C11 H11A 109.5
C5 C11 H11B 109.5
H11A C11 H11B 109.5
C5 C11 H11C 109.5
H11A C11 H11C 109.5
H11B C11 H11C 109.5

loop_
_geom_bond_atom_site_label_1
_geom_bond_atom_site_label_2
_geom_bond_distance
Cl1 C2 1.740(3)
O1 C7 1.214(4)
O2 C10 1.220(4)
O3 C10 1.300(4)
O3 H3O 0.832(19)
N1 C7 1.347(4)
N1 C1 1.418(4)
N1 H1N 0.858(18)
C1 C6 1.388(4)
C1 C2 1.390(4)
C2 C3 1.382(4)
C3 C4 1.379(5)
C3 H3 0.9300
C4 C5 1.384(5)
C4 H4 0.9300
C5 C6 1.387(4)
C5 C11 1.506(5)
C6 H6 0.9300
C7 C8 1.511(4)
C8 C9 1.517(4)
C8 H8A 0.9700
C8 H8B 0.9700
C9 C10 1.487(5)
C9 H9A 0.9700
C9 H9B 0.9700
C11 H11A 0.9600
C11 H11B 0.9600
C11 H11C 0.9600

loop_
_geom_hbond_atom_site_label_D
_geom_hbond_atom_site_label_H
_geom_hbond_atom_site_label_A
_geom_hbond_site_symmetry_A
_geom_hbond_distance_DH
_geom_hbond_distance_HA
_geom_hbond_distance_DA
_geom_hbond_angle_DHA
O3 H3O O2 7_465 0.832(19) 1.83(2) 2.652(4) 172(5)
N1 H1N O1 1_565 0.858(18) 2.08(2) 2.910(4) 163(3)

loop_
_geom_torsion_atom_site_label_1
_geom_torsion_atom_site_label_2
_geom_torsion_atom_site_label_3
_geom_torsion_atom_site_label_4
_geom_torsion
C7 N1 C1 C6 49.1(5)
C7 N1 C1 C2 -132.0(3)
C6 C1 C2 C3 -0.9(5)
N1 C1 C2 C3 -179.8(3)
C6 C1 C2 Cl1 178.8(2)
N1 C1 C2 Cl1 -0.2(4)
C1 C2 C3 C4 -0.1(5)
Cl1 C2 C3 C4 -179.7(3)
C2 C3 C4 C5 1.0(5)
C3 C4 C5 C6 -0.8(5)
C3 C4 C5 C11 177.8(3)
C4 C5 C6 C1 -0.2(5)
C11 C5 C6 C1 -178.8(3)
C2 C1 C6 C5 1.0(5)
N1 C1 C6 C5 179.9(3)
C1 N1 C7 O1 -1.1(6)
C1 N1 C7 C8 177.6(3)
O1 C7 C8 C9 -5.4(5)
N1 C7 C8 C9 175.8(3)
C7 C8 C9 C10 -75.1(4)
C8 C9 C10 O2 -12.7(5)
C8 C9 C10 O3 168.1(3)

loop_
_cod_related_entry_id
_cod_related_entry_database
_cod_related_entry_code
1 ChemSpider 27822127
